data_4347591
loop_
_publ_author_name
'Lagaditis, Paraskevi O.'
'Schluscha\&s, Bastian'
'Demeshko, Serhiy'
'W\"urtele, Christian'
'Schneider, Sven'

_publ_section_title
;
 Square-Planar Cobalt(III) Pincer Complex.
;
_journal_issue 9
_journal_name_full 'Inorganic chemistry'
_journal_page_first 4529
_journal_page_last 4536
_journal_paper_doi 10.1021/acs.inorgchem.6b00369
_journal_volume 55
_journal_year 2016
_chemical_formula_sum 'C20 H45 B Cl Co F4 N P2'
_chemical_formula_weight 542.70
_chemical_name_common BS-A-074
_space_group_crystal_system monoclinic
_space_group_IT_number 15
_space_group_name_Hall '-C 2yc'
_space_group_name_H-M_alt 'C 1 2/c 1'
_atom_sites_solution_hydrogens mixed
_cell_angle_alpha 90
_cell_angle_beta 112.500(2)
_cell_angle_gamma 90
_cell_formula_units_Z 8
_cell_length_a 29.0335(9)
_cell_length_b 14.0241(4)
_cell_length_c 14.3063(5)
_cell_measurement_reflns_used 9765
_cell_measurement_temperature 100.(2)
_cell_measurement_theta_max 30.4401
_cell_measurement_theta_min 2.4404
_cell_volume 5381.7(3)
_computing_cell_refinement 'SAINT V8.34A (Bruker AXS Inc., 2013)'
_computing_data_collection 'Bruker Instrument Service v4.2.3'
_computing_data_reduction 'SAINT V8.34A (Bruker AXS Inc., 2013)'
_computing_structure_refinement 'SHELXL-2014/6 (Sheldrick, 2014)'
_computing_structure_solution 'SHELXT-2014 (Sheldrick, 2014)'
_diffrn_ambient_temperature 100.(2)
_diffrn_detector_area_resol_mean 10.4167
_diffrn_measured_fraction_theta_full 0.999
_diffrn_measured_fraction_theta_max 0.999
_diffrn_measurement_device_type 'Bruker D8 Venture CMOS'
_diffrn_measurement_method 'omega and phi scans'
_diffrn_radiation_monochromator 'multilayer optics'
_diffrn_radiation_type MoK\a
_diffrn_radiation_wavelength 0.71073
_diffrn_reflns_av_R_equivalents 0.0702
_diffrn_reflns_av_unetI/netI 0.0357
_diffrn_reflns_limit_h_max 41
_diffrn_reflns_limit_h_min -41
_diffrn_reflns_limit_k_max 20
_diffrn_reflns_limit_k_min -20
_diffrn_reflns_limit_l_max 20
_diffrn_reflns_limit_l_min -20
_diffrn_reflns_number 83899
_diffrn_reflns_theta_full 30.59
_diffrn_reflns_theta_max 30.59
_diffrn_reflns_theta_min 2.44
_diffrn_source 'microfucus sealed tube'
_diffrn_source_type 'INCOATEC microfocus sealed tube'
_exptl_absorpt_coefficient_mu 0.892
_exptl_absorpt_correction_T_max 0.75
_exptl_absorpt_correction_T_min 0.61
_exptl_absorpt_correction_type multi-scan
_exptl_absorpt_process_details 'SADABS V2014/4 (Bruker AXS Inc.)'
_exptl_crystal_colour 'clear intense red'
_exptl_crystal_density_diffrn 1.340
_exptl_crystal_density_method 'not measured'
_exptl_crystal_description plate
_exptl_crystal_F_000 2296
_exptl_crystal_size_max 0.603
_exptl_crystal_size_mid 0.407
_exptl_crystal_size_min 0.138
_refine_diff_density_max 0.725
_refine_diff_density_min -0.724
_refine_ls_extinction_method none
_refine_ls_goodness_of_fit_ref 1.017
_refine_ls_hydrogen_treatment mixed
_refine_ls_matrix_type full
_refine_ls_number_parameters 287
_refine_ls_number_reflns 8278
_refine_ls_number_restraints 0
_refine_ls_restrained_S_all 1.017
_refine_ls_R_factor_all 0.0444
_refine_ls_R_factor_gt 0.0314
_refine_ls_shift/su_max 0.004
_refine_ls_shift/su_mean 0.000
_refine_ls_structure_factor_coef Fsqd
_refine_ls_weighting_details 'w=1/[\s^2^(Fo^2^)+(0.0221P)^2^+6.9057P] where P=(Fo^2^+2Fc^2^)/3'
_refine_ls_weighting_scheme calc
_refine_ls_wR_factor_gt 0.0655
_refine_ls_wR_factor_ref 0.0698
_reflns_number_gt 6901
_reflns_number_total 8278
_reflns_threshold_expression 'I > 2\s(I)'
_cod_data_source_file ic6b00369_si_007.cif
_cod_data_source_block I
_cod_database_code 4347591

loop_
_space_group_symop_operation_xyz
'x, y, z'
'-x, y, -z+1/2'
'x+1/2, y+1/2, z'
'-x+1/2, y+1/2, -z+1/2'
'-x, -y, -z'
'x, -y, z-1/2'
'-x+1/2, -y+1/2, -z'
'x+1/2, -y+1/2, z-1/2'

loop_
_atom_site_type_symbol
_atom_site_label
_atom_site_fract_x
_atom_site_fract_y
_atom_site_fract_z
_atom_site_U_iso_or_equiv
_atom_site_adp_type
_atom_site_calc_flag
_atom_site_refinement_flags_adp
_atom_site_refinement_flags_posn
_atom_site_occupancy
C C1 0.56581(5) 0.92341(10) 0.50613(10) 0.0159(3) Uani d . . 1
H H1A 0.5321 0.9468 0.4639 0.019 Uiso calc U R 1
H H1B 0.5904 0.9607 0.4888 0.019 Uiso calc U R 1
C C2 0.57526(5) 0.93669(10) 0.61704(10) 0.0149(3) Uani d . . 1
H H2A 0.5461 0.9143 0.6306 0.018 Uiso calc U R 1
H H2B 0.5805 1.0051 0.6351 0.018 Uiso calc U R 1
C C3 0.68423(5) 0.95383(10) 0.72673(11) 0.0175(3) Uani d . . 1
C C4 0.73408(5) 0.90127(12) 0.77602(13) 0.0257(3) Uani d . . 1
H H4A 0.7365 0.8513 0.7302 0.039 Uiso calc U R 1
H H4B 0.736 0.8723 0.8397 0.039 Uiso calc U R 1
H H4C 0.7616 0.9466 0.7896 0.039 Uiso calc U R 1
C C5 0.68262(6) 0.99833(11) 0.62733(12) 0.0232(3) Uani d . . 1
H H5A 0.6801 0.9477 0.5784 0.035 Uiso calc U R 1
H H5B 0.7131 1.0352 0.6403 0.035 Uiso calc U R 1
H H5C 0.6536 1.0405 0.5999 0.035 Uiso calc U R 1
C C6 0.68093(6) 1.03488(11) 0.79576(12) 0.0244(3) Uani d . . 1
H H6A 0.7069 1.0821 0.803 0.037 Uiso calc U R 1
H H6B 0.6856 1.009 0.8624 0.037 Uiso calc U R 1
H H6C 0.6481 1.0653 0.766 0.037 Uiso calc U R 1
C C7 0.61720(6) 0.82878(11) 0.80516(11) 0.0200(3) Uani d . . 1
C C8 0.59198(7) 0.90745(12) 0.84353(12) 0.0261(3) Uani d . . 1
H H8A 0.5607 0.9263 0.7891 0.039 Uiso calc U R 1
H H8B 0.6142 0.9628 0.8649 0.039 Uiso calc U R 1
H H8C 0.585 0.8834 0.901 0.039 Uiso calc U R 1
C C9 0.58084(7) 0.74462(12) 0.76773(13) 0.0286(4) Uani d . . 1
H H9A 0.5518 0.7644 0.7085 0.043 Uiso calc U R 1
H H9B 0.57 0.7243 0.8217 0.043 Uiso calc U R 1
H H9C 0.5975 0.6915 0.7491 0.043 Uiso calc U R 1
C C10 0.66424(7) 0.79481(13) 0.89281(12) 0.0311(4) Uani d . . 1
H H10A 0.6813 0.7468 0.868 0.047 Uiso calc U R 1
H H10B 0.6549 0.7668 0.9458 0.047 Uiso calc U R 1
H H10C 0.6865 0.8491 0.9206 0.047 Uiso calc U R 1
C C11 0.56168(5) 0.80674(10) 0.37629(10) 0.0157(3) Uani d . . 1
H H11A 0.5888 0.8375 0.3616 0.019 Uiso calc U R 1
H H11B 0.5297 0.8365 0.3329 0.019 Uiso calc U R 1
C C12 0.56042(5) 0.70079(10) 0.35416(9) 0.0142(3) Uani d . . 1
H H12A 0.5619 0.6902 0.2869 0.017 Uiso calc U R 1
H H12B 0.5291 0.6725 0.3538 0.017 Uiso calc U R 1
C C13 0.66233(5) 0.63146(10) 0.39604(10) 0.0135(2) Uani d . . 1
C C14 0.66855(5) 0.73046(11) 0.35636(11) 0.0189(3) Uani d . . 1
H H14A 0.6961 0.7289 0.3327 0.028 Uiso calc U R 1
H H14B 0.6758 0.7774 0.4109 0.028 Uiso calc U R 1
H H14C 0.6377 0.7482 0.3002 0.028 Uiso calc U R 1
C C15 0.71294(5) 0.60205(11) 0.47617(11) 0.0186(3) Uani d . . 1
H H15A 0.738 0.6011 0.4458 0.028 Uiso calc U R 1
H H15B 0.7102 0.5384 0.5018 0.028 Uiso calc U R 1
H H15C 0.7229 0.6479 0.5321 0.028 Uiso calc U R 1
C C16 0.64621(5) 0.56041(11) 0.30771(11) 0.0201(3) Uani d . . 1
H H16A 0.6131 0.578 0.2586 0.03 Uiso calc U R 1
H H16B 0.6449 0.4961 0.3333 0.03 Uiso calc U R 1
H H16C 0.6703 0.5618 0.2748 0.03 Uiso calc U R 1
C C17 0.59056(5) 0.52767(9) 0.47899(10) 0.0137(2) Uani d . . 1
C C18 0.55235(6) 0.48067(11) 0.38348(11) 0.0212(3) Uani d . . 1
H H18A 0.5232 0.5222 0.3545 0.032 Uiso calc U R 1
H H18B 0.5421 0.4191 0.4014 0.032 Uiso calc U R 1
H H18C 0.5675 0.4708 0.3337 0.032 Uiso calc U R 1
C C19 0.63320(5) 0.45825(10) 0.53179(11) 0.0192(3) Uani d . . 1
H H19A 0.6479 0.4373 0.484 0.029 Uiso calc U R 1
H H19B 0.6203 0.4028 0.5558 0.029 Uiso calc U R 1
H H19C 0.6587 0.4901 0.5895 0.029 Uiso calc U R 1
C C20 0.56447(5) 0.55162(11) 0.55178(10) 0.0172(3) Uani d . . 1
H H20A 0.5382 0.5989 0.5203 0.026 Uiso calc U R 1
H H20B 0.5889 0.5775 0.6149 0.026 Uiso calc U R 1
H H20C 0.5496 0.4936 0.5664 0.026 Uiso calc U R 1
H H111 0.5442(6) 0.7920(12) 0.4932(12) 0.015(4) Uiso d . . 1
B B1 0.44127(6) 0.77692(13) 0.42102(12) 0.0180(3) Uani d . . 1
N N1 0.57010(4) 0.82036(8) 0.48515(8) 0.0115(2) Uani d . . 1
F F1 0.44698(4) 0.83798(7) 0.34924(8) 0.0303(2) Uani d . . 1
F F2 0.39448(3) 0.78425(8) 0.42210(8) 0.0314(2) Uani d . . 1
F F3 0.47708(4) 0.79835(11) 0.51642(8) 0.0504(4) Uani d . . 1
F F4 0.45017(4) 0.68452(7) 0.39673(8) 0.0347(2) Uani d . . 1
P P1 0.63088(2) 0.86783(2) 0.69311(2) 0.01155(7) Uani d . . 1
P P2 0.61457(2) 0.64466(2) 0.45337(2) 0.00996(7) Uani d . . 1
Cl Cl1 0.69060(2) 0.66943(2) 0.69124(2) 0.01826(7) Uani d . . 1
Co Co1 0.62885(2) 0.75160(2) 0.58124(2) 0.00943(4) Uani d . . 1

loop_
_atom_site_aniso_label
_atom_site_aniso_U_11
_atom_site_aniso_U_22
_atom_site_aniso_U_33
_atom_site_aniso_U_12
_atom_site_aniso_U_13
_atom_site_aniso_U_23
C1 0.0178(6) 0.0114(6) 0.0176(6) 0.0036(5) 0.0059(5) 0.0020(5)
C2 0.0155(6) 0.0116(6) 0.0186(6) 0.0015(5) 0.0076(5) -0.0025(5)
C3 0.0151(6) 0.0181(7) 0.0195(7) -0.0039(5) 0.0068(5) -0.0068(5)
C4 0.0154(7) 0.0298(8) 0.0283(8) -0.0020(6) 0.0042(6) -0.0087(7)
C5 0.0231(7) 0.0229(8) 0.0274(8) -0.0063(6) 0.0139(6) -0.0025(6)
C6 0.0237(7) 0.0209(7) 0.0280(8) -0.0072(6) 0.0093(6) -0.0129(6)
C7 0.0323(8) 0.0174(7) 0.0164(6) -0.0001(6) 0.0159(6) -0.0012(5)
C8 0.0404(9) 0.0230(8) 0.0258(8) 0.0004(7) 0.0248(7) -0.0039(6)
C9 0.0463(10) 0.0198(8) 0.0315(8) -0.0068(7) 0.0281(8) -0.0018(6)
C10 0.0477(10) 0.0319(9) 0.0163(7) 0.0104(8) 0.0152(7) 0.0035(6)
C11 0.0181(6) 0.0196(7) 0.0092(6) 0.0058(5) 0.0052(5) 0.0033(5)
C12 0.0124(6) 0.0204(7) 0.0079(5) 0.0024(5) 0.0017(5) 0.0002(5)
C13 0.0132(6) 0.0168(6) 0.0123(6) 0.0002(5) 0.0068(5) -0.0020(5)
C14 0.0192(7) 0.0207(7) 0.0197(7) -0.0009(5) 0.0108(5) 0.0026(5)
C15 0.0129(6) 0.0247(7) 0.0195(7) 0.0034(5) 0.0076(5) -0.0004(6)
C16 0.0225(7) 0.0244(8) 0.0167(6) -0.0006(6) 0.0111(6) -0.0068(6)
C17 0.0148(6) 0.0124(6) 0.0144(6) -0.0022(5) 0.0063(5) -0.0023(5)
C18 0.0221(7) 0.0206(7) 0.0205(7) -0.0078(6) 0.0078(6) -0.0078(6)
C19 0.0221(7) 0.0143(7) 0.0223(7) 0.0012(5) 0.0097(6) 0.0016(5)
C20 0.0181(6) 0.0195(7) 0.0162(6) -0.0028(5) 0.0091(5) -0.0003(5)
B1 0.0159(7) 0.0225(8) 0.0164(7) -0.0025(6) 0.0072(6) -0.0021(6)
N1 0.0131(5) 0.0114(5) 0.0102(5) 0.0019(4) 0.0048(4) 0.0005(4)
F1 0.0479(6) 0.0172(4) 0.0358(5) 0.0018(4) 0.0269(5) 0.0037(4)
F2 0.0184(4) 0.0450(6) 0.0340(5) 0.0040(4) 0.0136(4) -0.0016(5)
F3 0.0287(5) 0.1034(11) 0.0205(5) -0.0297(6) 0.0109(4) -0.0207(6)
F4 0.0508(6) 0.0207(5) 0.0446(6) 0.0105(4) 0.0315(5) 0.0098(4)
P1 0.01387(15) 0.01121(15) 0.01062(14) 0.00013(12) 0.00585(12) -0.00212(12)
P2 0.00998(14) 0.01163(15) 0.00789(14) 0.00043(11) 0.00302(11) -0.00126(11)
Cl1 0.01875(15) 0.01912(16) 0.01193(14) 0.00735(12) 0.00031(12) -0.00082(12)
Co1 0.01041(8) 0.00997(8) 0.00750(8) 0.00144(6) 0.00296(6) -0.00040(6)

loop_
_atom_type_symbol
_atom_type_description
_atom_type_scat_dispersion_real
_atom_type_scat_dispersion_imag
_atom_type_scat_source
C C 0.0033 0.0016 'International Tables Vol C Tables 4.2.6.8 and 6.1.1.4'
H H 0.0000 0.0000 'International Tables Vol C Tables 4.2.6.8 and 6.1.1.4'
B B 0.0013 0.0007 'International Tables Vol C Tables 4.2.6.8 and 6.1.1.4'
N N 0.0061 0.0033 'International Tables Vol C Tables 4.2.6.8 and 6.1.1.4'
F F 0.0171 0.0103 'International Tables Vol C Tables 4.2.6.8 and 6.1.1.4'
P P 0.1023 0.0942 'International Tables Vol C Tables 4.2.6.8 and 6.1.1.4'
Cl Cl 0.1484 0.1585 'International Tables Vol C Tables 4.2.6.8 and 6.1.1.4'
Co Co 0.3494 0.9721 'International Tables Vol C Tables 4.2.6.8 and 6.1.1.4'

loop_
_geom_angle_atom_site_label_1
_geom_angle_atom_site_label_2
_geom_angle_atom_site_label_3
_geom_angle
N1 C1 C2 109.54(11)
N1 C1 H1A 109.8
C2 C1 H1A 109.8
N1 C1 H1B 109.8
C2 C1 H1B 109.8
H1A C1 H1B 108.2
C1 C2 P1 108.75(9)
C1 C2 H2A 109.9
P1 C2 H2A 109.9
C1 C2 H2B 109.9
P1 C2 H2B 109.9
H2A C2 H2B 108.3
C6 C3 C4 109.92(12)
C6 C3 C5 107.92(13)
C4 C3 C5 108.04(12)
C6 C3 P1 113.15(10)
C4 C3 P1 110.50(10)
C5 C3 P1 107.11(9)
C3 C4 H4A 109.5
C3 C4 H4B 109.5
H4A C4 H4B 109.5
C3 C4 H4C 109.5
H4A C4 H4C 109.5
H4B C4 H4C 109.5
C3 C5 H5A 109.5
C3 C5 H5B 109.5
H5A C5 H5B 109.5
C3 C5 H5C 109.5
H5A C5 H5C 109.5
H5B C5 H5C 109.5
C3 C6 H6A 109.5
C3 C6 H6B 109.5
H6A C6 H6B 109.5
C3 C6 H6C 109.5
H6A C6 H6C 109.5
H6B C6 H6C 109.5
C10 C7 C9 108.92(14)
C10 C7 C8 109.13(13)
C9 C7 C8 108.56(13)
C10 C7 P1 112.08(11)
C9 C7 P1 105.57(10)
C8 C7 P1 112.42(10)
C7 C8 H8A 109.5
C7 C8 H8B 109.5
H8A C8 H8B 109.5
C7 C8 H8C 109.5
H8A C8 H8C 109.5
H8B C8 H8C 109.5
C7 C9 H9A 109.5
C7 C9 H9B 109.5
H9A C9 H9B 109.5
C7 C9 H9C 109.5
H9A C9 H9C 109.5
H9B C9 H9C 109.5
C7 C10 H10A 109.5
C7 C10 H10B 109.5
H10A C10 H10B 109.5
C7 C10 H10C 109.5
H10A C10 H10C 109.5
H10B C10 H10C 109.5
N1 C11 C12 108.92(11)
N1 C11 H11A 109.9
C12 C11 H11A 109.9
N1 C11 H11B 109.9
C12 C11 H11B 109.9
H11A C11 H11B 108.3
C11 C12 P2 108.20(9)
C11 C12 H12A 110.1
P2 C12 H12A 110.1
C11 C12 H12B 110.1
P2 C12 H12B 110.1
H12A C12 H12B 108.4
C15 C13 C16 110.11(11)
C15 C13 C14 107.74(11)
C16 C13 C14 108.93(11)
C15 C13 P2 110.95(9)
C16 C13 P2 112.42(9)
C14 C13 P2 106.50(9)
C13 C14 H14A 109.5
C13 C14 H14B 109.5
H14A C14 H14B 109.5
C13 C14 H14C 109.5
H14A C14 H14C 109.5
H14B C14 H14C 109.5
C13 C15 H15A 109.5
C13 C15 H15B 109.5
H15A C15 H15B 109.5
C13 C15 H15C 109.5
H15A C15 H15C 109.5
H15B C15 H15C 109.5
C13 C16 H16A 109.5
C13 C16 H16B 109.5
H16A C16 H16B 109.5
C13 C16 H16C 109.5
H16A C16 H16C 109.5
H16B C16 H16C 109.5
C19 C17 C18 109.76(11)
C19 C17 C20 108.63(11)
C18 C17 C20 108.62(11)
C19 C17 P2 111.29(9)
C18 C17 P2 113.39(10)
C20 C17 P2 104.92(9)
C17 C18 H18A 109.5
C17 C18 H18B 109.5
H18A C18 H18B 109.5
C17 C18 H18C 109.5
H18A C18 H18C 109.5
H18B C18 H18C 109.5
C17 C19 H19A 109.5
C17 C19 H19B 109.5
H19A C19 H19B 109.5
C17 C19 H19C 109.5
H19A C19 H19C 109.5
H19B C19 H19C 109.5
C17 C20 H20A 109.5
C17 C20 H20B 109.5
H20A C20 H20B 109.5
C17 C20 H20C 109.5
H20A C20 H20C 109.5
H20B C20 H20C 109.5
F2 B1 F4 110.66(13)
F2 B1 F1 111.13(13)
F4 B1 F1 107.59(12)
F2 B1 F3 110.13(13)
F4 B1 F3 107.74(14)
F1 B1 F3 109.49(13)
C1 N1 C11 109.93(10)
C1 N1 Co1 116.59(8)
C11 N1 Co1 114.50(8)
C1 N1 H111 105.4(11)
C11 N1 H111 105.5(11)
Co1 N1 H111 103.7(11)
C2 P1 C7 103.54(7)
C2 P1 C3 105.44(7)
C7 P1 C3 113.15(7)
C2 P1 Co1 100.37(4)
C7 P1 Co1 115.88(5)
C3 P1 Co1 116.03(5)
C12 P2 C13 105.16(6)
C12 P2 C17 104.66(6)
C13 P2 C17 113.14(6)
C12 P2 Co1 100.18(4)
C13 P2 Co1 118.66(4)
C17 P2 Co1 112.75(4)
N1 Co1 Cl1 176.08(4)
N1 Co1 P1 85.58(3)
Cl1 Co1 P1 94.443(14)
N1 Co1 P2 85.38(3)
Cl1 Co1 P2 94.445(14)
P1 Co1 P2 170.783(14)

loop_
_geom_bond_atom_site_label_1
_geom_bond_atom_site_label_2
_geom_bond_distance
C1 N1 1.4909(17)
C1 C2 1.5148(19)
C1 H1A 0.99
C1 H1B 0.99
C2 P1 1.8384(14)
C2 H2A 0.99
C2 H2B 0.99
C3 C6 1.533(2)
C3 C4 1.534(2)
C3 C5 1.537(2)
C3 P1 1.8750(14)
C4 H4A 0.98
C4 H4B 0.98
C4 H4C 0.98
C5 H5A 0.98
C5 H5B 0.98
C5 H5C 0.98
C6 H6A 0.98
C6 H6B 0.98
C6 H6C 0.98
C7 C10 1.534(2)
C7 C9 1.537(2)
C7 C8 1.537(2)
C7 P1 1.8747(14)
C8 H8A 0.98
C8 H8B 0.98
C8 H8C 0.98
C9 H9A 0.98
C9 H9B 0.98
C9 H9C 0.98
C10 H10A 0.98
C10 H10B 0.98
C10 H10C 0.98
C11 N1 1.4933(16)
C11 C12 1.517(2)
C11 H11A 0.99
C11 H11B 0.99
C12 P2 1.8433(13)
C12 H12A 0.99
C12 H12B 0.99
C13 C15 1.5343(18)
C13 C16 1.5350(19)
C13 C14 1.5365(19)
C13 P2 1.8710(13)
C14 H14A 0.98
C14 H14B 0.98
C14 H14C 0.98
C15 H15A 0.98
C15 H15B 0.98
C15 H15C 0.98
C16 H16A 0.98
C16 H16B 0.98
C16 H16C 0.98
C17 C19 1.5281(19)
C17 C18 1.5401(19)
C17 C20 1.5411(18)
C17 P2 1.8729(14)
C18 H18A 0.98
C18 H18B 0.98
C18 H18C 0.98
C19 H19A 0.98
C19 H19B 0.98
C19 H19C 0.98
C20 H20A 0.98
C20 H20B 0.98
C20 H20C 0.98
B1 F2 1.3681(18)
B1 F4 1.391(2)
B1 F1 1.3949(19)
B1 F3 1.3957(19)
N1 Co1 1.9835(11)
N1 H111 0.897(17)
P1 Co1 2.2694(4)
P2 Co1 2.2775(4)
Cl1 Co1 2.2045(4)

loop_
_geom_hbond_atom_site_label_D
_geom_hbond_atom_site_label_H
_geom_hbond_atom_site_label_A
_geom_hbond_distance_DH
_geom_hbond_distance_HA
_geom_hbond_distance_DA
_geom_hbond_angle_DHA
N1 H111 F3 0.897(17) 2.099(17) 2.9177(15) 151.2(15)

loop_
_geom_torsion_atom_site_label_1
_geom_torsion_atom_site_label_2
_geom_torsion_atom_site_label_3
_geom_torsion_atom_site_label_4
_geom_torsion
N1 C1 C2 P1 46.03(13)
N1 C11 C12 P2 -48.06(12)
C2 C1 N1 C11 -179.06(10)
C2 C1 N1 Co1 -46.62(13)
C12 C11 N1 C1 -173.68(11)
C12 C11 N1 Co1 52.80(13)
C1 C2 P1 C7 -146.97(10)
C1 C2 P1 C3 93.95(10)
C1 C2 P1 Co1 -26.94(10)
C10 C7 P1 C2 -163.66(11)
C9 C7 P1 C2 77.90(11)
C8 C7 P1 C2 -40.29(13)
C10 C7 P1 C3 -50.02(13)
C9 C7 P1 C3 -168.47(10)
C8 C7 P1 C3 73.34(13)
C10 C7 P1 Co1 87.53(11)
C9 C7 P1 Co1 -30.92(12)
C8 C7 P1 Co1 -149.10(10)
C6 C3 P1 C2 65.31(12)
C4 C3 P1 C2 -170.94(10)
C5 C3 P1 C2 -53.49(11)
C6 C3 P1 C7 -47.16(13)
C4 C3 P1 C7 76.58(11)
C5 C3 P1 C7 -165.97(10)
C6 C3 P1 Co1 175.35(9)
C4 C3 P1 Co1 -60.90(11)
C5 C3 P1 Co1 56.55(11)
C11 C12 P2 C13 -99.04(10)
C11 C12 P2 C17 141.51(9)
C11 C12 P2 Co1 24.57(9)
C15 C13 P2 C12 169.86(10)
C16 C13 P2 C12 -66.35(11)
C14 C13 P2 C12 52.88(10)
C15 C13 P2 C17 -76.50(11)
C16 C13 P2 C17 47.29(11)
C14 C13 P2 C17 166.52(9)
C15 C13 P2 Co1 58.96(11)
C16 C13 P2 Co1 -177.25(8)
C14 C13 P2 Co1 -58.02(10)
C19 C17 P2 C12 160.87(9)
C18 C17 P2 C12 36.55(11)
C20 C17 P2 C12 -81.83(9)
C19 C17 P2 C13 46.93(11)
C18 C17 P2 C13 -77.39(11)
C20 C17 P2 C13 164.23(8)
C19 C17 P2 Co1 -91.20(9)
C18 C17 P2 Co1 144.47(9)
C20 C17 P2 Co1 26.10(9)
